data_7025279
loop_
_publ_author_name
'Fenton, Hazel'
'Tidmarsh, Ian S.'
'Ward, Michael D.'

_publ_section_title
;
 Hierarchical self-assembly of heteronuclear co-ordination networks.
;
_journal_issue 16
_journal_name_full 'Dalton transactions (Cambridge, England : 2003)'
_journal_page_first 3805
_journal_page_last 3815
_journal_paper_doi 10.1039/b926264d
_journal_volume 39
_journal_year 2010
_chemical_formula_sum 'C60 H42 B2 Co F8 N12'
_chemical_formula_weight 1163.61
_chemical_name_systematic
;
?
;
_space_group_IT_number 2
_symmetry_cell_setting triclinic
_symmetry_space_group_name_Hall '-P 1'
_symmetry_space_group_name_H-M 'P -1'
_atom_sites_solution_hydrogens geom
_atom_sites_solution_primary direct
_atom_sites_solution_secondary difmap
_audit_creation_method SHELXL-97
_cell_angle_alpha 88.251(2)
_cell_angle_beta 88.655(2)
_cell_angle_gamma 64.931(2)
_cell_formula_units_Z 2
_cell_length_a 11.8250(5)
_cell_length_b 12.9746(5)
_cell_length_c 19.4176(7)
_cell_measurement_reflns_used 9926
_cell_measurement_temperature 150(2)
_cell_measurement_theta_max 27.41
_cell_measurement_theta_min 2.69
_cell_volume 2697.06(19)
_computing_cell_refinement 'Bruker SMART'
_computing_data_collection 'Bruker SMART'
_computing_data_reduction 'Bruker SAINT'
_computing_molecular_graphics 'Bruker SHELXTL'
_computing_publication_material 'Bruker SHELXTL'
_computing_structure_refinement 'Bruker SHELXTL'
_computing_structure_solution 'Bruker SHELXTL'
_diffrn_ambient_temperature 150(2)
_diffrn_measured_fraction_theta_full 0.992
_diffrn_measured_fraction_theta_max 0.992
_diffrn_measurement_device_type 'CCD area detector'
_diffrn_measurement_method 'phi and omega scans'
_diffrn_radiation_monochromator graphite
_diffrn_radiation_source 'sealed tube'
_diffrn_radiation_type MoK\a
_diffrn_radiation_wavelength 0.71073
_diffrn_reflns_av_R_equivalents 0.0322
_diffrn_reflns_av_sigmaI/netI 0.0368
_diffrn_reflns_limit_h_max 15
_diffrn_reflns_limit_h_min -15
_diffrn_reflns_limit_k_max 16
_diffrn_reflns_limit_k_min -16
_diffrn_reflns_limit_l_max 25
_diffrn_reflns_limit_l_min -25
_diffrn_reflns_number 43280
_diffrn_reflns_theta_full 27.58
_diffrn_reflns_theta_max 27.58
_diffrn_reflns_theta_min 1.05
_exptl_absorpt_coefficient_mu 0.399
_exptl_absorpt_correction_T_max 0.9611
_exptl_absorpt_correction_T_min 0.8566
_exptl_absorpt_correction_type multi-scan
_exptl_absorpt_process_details SADABS
_exptl_crystal_colour Orange
_exptl_crystal_density_diffrn 1.433
_exptl_crystal_density_method 'not measured'
_exptl_crystal_description Block
_exptl_crystal_F_000 1190
_exptl_crystal_size_max 0.40
_exptl_crystal_size_mid 0.20
_exptl_crystal_size_min 0.10
_refine_diff_density_max 1.488
_refine_diff_density_min -1.258
_refine_diff_density_rms 0.092
_refine_ls_extinction_method none
_refine_ls_goodness_of_fit_ref 1.040
_refine_ls_hydrogen_treatment constr
_refine_ls_matrix_type full
_refine_ls_number_parameters 744
_refine_ls_number_reflns 12403
_refine_ls_number_restraints 90
_refine_ls_restrained_S_all 1.050
_refine_ls_R_factor_all 0.0783
_refine_ls_R_factor_gt 0.0602
_refine_ls_shift/su_max 0.001
_refine_ls_shift/su_mean 0.000
_refine_ls_structure_factor_coef Fsqd
_refine_ls_weighting_details 'calc w=1/[\s^2^(Fo^2^)+(0.0860P)^2^+5.0363P] where P=(Fo^2^+2Fc^2^)/3'
_refine_ls_weighting_scheme calc
_refine_ls_wR_factor_gt 0.1659
_refine_ls_wR_factor_ref 0.1802
_reflns_number_gt 9842
_reflns_number_total 12403
_reflns_threshold_expression >2sigma(I)
_cod_data_source_file b926264d.txt
_cod_data_source_block imw1258p-1
_cod_depositor_comments
;
The following automatic conversions were performed:

'_symmetry_cell_setting' value 'Triclinic' changed to 'triclinic'
according to /home/saulius/struct/CIF-dictionaries/cif_core.dic
dictionary named 'cif_core.dic' version 2.4.2 from
2011-04-26.

'_exptl_absorpt_correction_type' value 'Multi-scan'
changed to 'multi-scan' according to
/home/saulius/struct/CIF-dictionaries/cif_core.dic dictionary named
'cif_core.dic' version 2.4.2 from 2011-04-26.

Automatic conversion script
Id: cif_fix_values 1891 2012-01-12 08:04:46Z andrius 
;
_cod_original_cell_volume 2697.06(18)
_cod_original_sg_symbol_H-M 'P-1 '
_cod_database_code 7025279

loop_
_symmetry_equiv_pos_as_xyz
'x, y, z'
'-x, -y, -z'

loop_
_atom_site_label
_atom_site_type_symbol
_atom_site_fract_x
_atom_site_fract_y
_atom_site_fract_z
_atom_site_U_iso_or_equiv
_atom_site_adp_type
_atom_site_occupancy
_atom_site_symmetry_multiplicity
_atom_site_calc_flag
_atom_site_refinement_flags
_atom_site_disorder_assembly
_atom_site_disorder_group
Co1 Co 0.78577(3) 0.80374(3) 0.688885(18) 0.01535(11) Uani 1 1 d . . .
N111 N 0.9102(2) 0.6523(2) 0.74322(13) 0.0267(5) Uani 1 1 d . . .
C112 C 0.9236(3) 0.6633(3) 0.81087(16) 0.0275(6) Uani 1 1 d . . .
C113 C 1.0024(3) 0.5732(3) 0.85198(18) 0.0351(7) Uani 1 1 d . . .
H113 H 1.0119 0.5832 0.8994 0.042 Uiso 1 1 calc R . .
C114 C 1.0672(3) 0.4678(3) 0.8219(2) 0.0391(8) Uani 1 1 d . . .
H114 H 1.1215 0.4045 0.8488 0.047 Uiso 1 1 calc R . .
C115 C 1.0521(3) 0.4558(3) 0.75318(19) 0.0357(7) Uani 1 1 d . . .
H115 H 1.0949 0.3843 0.7320 0.043 Uiso 1 1 calc R . .
C116 C 0.9733(3) 0.5500(3) 0.71547(18) 0.0306(7) Uani 1 1 d . . .
H116 H 0.9636 0.5419 0.6678 0.037 Uiso 1 1 calc R . .
N121 N 0.7074(3) 0.9474(2) 0.83555(14) 0.0301(6) Uani 1 1 d . . .
N122 N 0.7642(2) 0.8547(2) 0.79664(13) 0.0266(5) Uani 1 1 d . . .
C124 C 0.8443(3) 0.8193(3) 0.90383(17) 0.0339(7) Uani 1 1 d . . .
H124 H 0.8938 0.7813 0.9425 0.041 Uiso 1 1 calc R . .
C125 C 0.7539(3) 0.9286(3) 0.89991(17) 0.0353(7) Uani 1 1 d . . .
H125 H 0.7284 0.9818 0.9360 0.042 Uiso 1 1 calc R . .
C126 C 0.6143(3) 1.0531(3) 0.80631(17) 0.0306(7) Uani 1 1 d . . .
H12A H 0.5555 1.0960 0.8432 0.037 Uiso 1 1 calc R . .
H12B H 0.5660 1.0350 0.7714 0.037 Uiso 1 1 calc R . .
C131 C 0.6712(3) 1.1274(3) 0.77296(16) 0.0270(6) Uani 1 1 d . . .
C132 C 0.7906(3) 1.1111(3) 0.78683(17) 0.0322(7) Uani 1 1 d . . .
H132 H 0.8392 1.0515 0.8179 0.039 Uiso 1 1 calc R . .
C133 C 0.8428(3) 1.1804(3) 0.75620(18) 0.0354(7) Uani 1 1 d . . .
H133 H 0.9258 1.1679 0.7666 0.042 Uiso 1 1 calc R . .
C134 C 0.7739(3) 1.2662(3) 0.71128(17) 0.0331(7) Uani 1 1 d . . .
C135 C 0.6478(3) 1.2885(3) 0.69583(16) 0.0311(7) Uani 1 1 d . . .
C136 C 0.5955(3) 1.2185(3) 0.72807(16) 0.0286(6) Uani 1 1 d . . .
C141 C 0.5744(4) 1.3768(3) 0.64993(18) 0.0394(8) Uani 1 1 d . . .
H141 H 0.6097 1.4226 0.6275 0.047 Uiso 1 1 calc R . .
C142 C 0.4542(4) 1.3973(3) 0.63726(19) 0.0441(9) Uani 1 1 d . . .
H142 H 0.4062 1.4570 0.6062 0.053 Uiso 1 1 calc R . .
C143 C 0.4010(4) 1.3304(3) 0.6700(2) 0.0429(9) Uani 1 1 d . . .
H143 H 0.3162 1.3465 0.6617 0.051 Uiso 1 1 calc R . .
C144 C 0.4697(3) 1.2420(3) 0.71379(18) 0.0356(7) Uani 1 1 d . . .
H144 H 0.4328 1.1962 0.7347 0.043 Uiso 1 1 calc R . .
C151 C 0.8267(4) 1.3376(3) 0.67941(19) 0.0416(9) Uani 1 1 d . . .
N152 N 0.8662(4) 1.3970(3) 0.65461(17) 0.0543(9) Uani 1 1 d . . .
N211 N 0.6725(3) 0.9612(2) 0.63671(13) 0.0284(5) Uani 1 1 d . . .
C123 C 0.8478(3) 0.7762(3) 0.83835(16) 0.0278(6) Uani 1 1 d . . .
C212 C 0.7373(3) 1.0156(3) 0.60697(16) 0.0294(7) Uani 1 1 d . . .
C213 C 0.6839(4) 1.1039(3) 0.55899(18) 0.0380(8) Uani 1 1 d . . .
H213 H 0.7312 1.1408 0.5387 0.046 Uiso 1 1 calc R . .
C214 C 0.5611(4) 1.1369(3) 0.54141(19) 0.0448(9) Uani 1 1 d . . .
H214 H 0.5230 1.1961 0.5081 0.054 Uiso 1 1 calc R . .
C215 C 0.4933(4) 1.0828(3) 0.5728(2) 0.0428(9) Uani 1 1 d . . .
H215 H 0.4080 1.1054 0.5621 0.051 Uiso 1 1 calc R . .
C216 C 0.5522(3) 0.9962(3) 0.61973(18) 0.0338(7) Uani 1 1 d . . .
H216 H 0.5059 0.9593 0.6411 0.041 Uiso 1 1 calc R . .
N221 N 1.0383(3) 0.8593(3) 0.67504(15) 0.0342(6) Uani 1 1 d . . .
N222 N 0.9180(2) 0.8786(2) 0.66647(13) 0.0279(5) Uani 1 1 d . . .
C223 C 0.8683(3) 0.9734(3) 0.62681(16) 0.0302(7) Uani 1 1 d . . .
C224 C 0.9572(4) 1.0152(3) 0.6108(2) 0.0407(8) Uani 1 1 d . . .
H224 H 0.9459 1.0812 0.5839 0.049 Uiso 1 1 calc R . .
C225 C 1.0636(4) 0.9406(3) 0.6420(2) 0.0452(9) Uani 1 1 d . . .
H225 H 1.1419 0.9449 0.6408 0.054 Uiso 1 1 calc R . .
C226 C 1.1261(3) 0.7572(3) 0.70995(17) 0.0322(7) Uani 1 1 d . . .
H22A H 1.2041 0.7254 0.6822 0.039 Uiso 1 1 calc R . .
H22B H 1.0909 0.7002 0.7116 0.039 Uiso 1 1 calc R . .
C231 C 1.1584(3) 0.7738(3) 0.78259(17) 0.0316(7) Uani 1 1 d . . .
C232 C 1.1061(4) 0.8771(3) 0.8135(2) 0.0423(8) Uani 1 1 d . . .
H232 H 1.0476 0.9412 0.7889 0.051 Uiso 1 1 calc R . .
C233 C 1.1376(4) 0.8901(4) 0.8816(2) 0.0515(10) Uani 1 1 d . . .
H233 H 1.0997 0.9624 0.9024 0.062 Uiso 1 1 calc R . .
C234 C 1.2219(4) 0.7993(4) 0.91737(19) 0.0449(9) Uani 1 1 d . . .
C235 C 1.2829(4) 0.6907(3) 0.88662(17) 0.0378(8) Uani 1 1 d . . .
C236 C 1.2493(3) 0.6777(3) 0.81892(16) 0.0308(7) Uani 1 1 d . . .
C241 C 1.3757(4) 0.5962(4) 0.92169(18) 0.0441(9) Uani 1 1 d . . .
H241 H 1.3977 0.6048 0.9672 0.053 Uiso 1 1 calc R . .
C242 C 1.4332(4) 0.4941(4) 0.8914(2) 0.0455(9) Uani 1 1 d . . .
H242 H 1.4957 0.4319 0.9154 0.055 Uiso 1 1 calc R . .
C243 C 1.4005(4) 0.4801(3) 0.82451(19) 0.0417(8) Uani 1 1 d . . .
H243 H 1.4411 0.4083 0.8034 0.050 Uiso 1 1 calc R . .
C244 C 1.3103(3) 0.5693(3) 0.78935(17) 0.0335(7) Uani 1 1 d . . .
H244 H 1.2884 0.5579 0.7444 0.040 Uiso 1 1 calc R . .
C251 C 1.2521(5) 0.8117(4) 0.9871(2) 0.0573(12) Uani 1 1 d . . .
N252 N 1.2789(5) 0.8190(4) 1.0432(2) 0.0794(14) Uani 1 1 d . . .
N311 N 0.8218(2) 0.7238(2) 0.58869(13) 0.0268(5) Uani 1 1 d . . .
C312 C 0.7440(3) 0.6773(3) 0.57143(16) 0.0285(6) Uani 1 1 d . . .
C313 C 0.7581(3) 0.6195(3) 0.51067(18) 0.0363(8) Uani 1 1 d . . .
H313 H 0.7033 0.5858 0.5002 0.044 Uiso 1 1 calc R . .
C314 C 0.8531(3) 0.6119(3) 0.4659(2) 0.0434(9) Uani 1 1 d . . .
H314 H 0.8649 0.5723 0.4240 0.052 Uiso 1 1 calc R . .
C315 C 0.9311(3) 0.6618(3) 0.48183(19) 0.0418(8) Uani 1 1 d . . .
H315 H 0.9958 0.6589 0.4509 0.050 Uiso 1 1 calc R . .
C316 C 0.9128(3) 0.7164(3) 0.54413(17) 0.0320(7) Uani 1 1 d . . .
H316 H 0.9671 0.7501 0.5556 0.038 Uiso 1 1 calc R . .
N321 N 0.5369(2) 0.7490(2) 0.71402(14) 0.0310(6) Uani 1 1 d . . .
N322 N 0.6414(2) 0.7424(2) 0.68087(13) 0.0274(5) Uani 1 1 d . . .
C323 C 0.6437(3) 0.6922(3) 0.62133(16) 0.0280(6) Uani 1 1 d . . .
C324 C 0.5414(3) 0.6656(3) 0.61673(18) 0.0360(8) Uani 1 1 d . . .
H324 H 0.5215 0.6298 0.5799 0.043 Uiso 1 1 calc R . .
C325 C 0.4762(3) 0.7026(3) 0.67696(19) 0.0381(8) Uani 1 1 d . . .
H325 H 0.4013 0.6966 0.6903 0.046 Uiso 1 1 calc R . .
C326 C 0.5160(3) 0.7799(3) 0.78632(17) 0.0338(7) Uani 1 1 d . . .
H32A H 0.4275 0.8003 0.7988 0.041 Uiso 1 1 calc R . .
H32B H 0.5328 0.8474 0.7933 0.041 Uiso 1 1 calc R . .
C331 C 0.5992(3) 0.6832(3) 0.83275(17) 0.0309(7) Uani 1 1 d . . .
C332 C 0.6647(3) 0.5759(3) 0.80777(17) 0.0335(7) Uani 1 1 d . . .
H332 H 0.6541 0.5616 0.7612 0.040 Uiso 1 1 calc R . .
C333 C 0.7470(3) 0.4869(3) 0.84961(18) 0.0361(7) Uani 1 1 d . . .
H333 H 0.7906 0.4129 0.8317 0.043 Uiso 1 1 calc R . .
C334 C 0.7642(3) 0.5074(3) 0.91632(17) 0.0350(7) Uani 1 1 d . . .
C335 C 0.6979(3) 0.6169(3) 0.94561(17) 0.0347(7) Uani 1 1 d . . .
C336 C 0.6116(3) 0.7056(3) 0.90313(17) 0.0330(7) Uani 1 1 d . . .
C341 C 0.5435(4) 0.8132(3) 0.93285(19) 0.0404(8) Uani 1 1 d . . .
H341 H 0.4841 0.8735 0.9061 0.048 Uiso 1 1 calc R . .
C342 C 0.5627(4) 0.8311(4) 1.0001(2) 0.0522(10) Uani 1 1 d . . .
H342 H 0.5159 0.9037 1.0193 0.063 Uiso 1 1 calc R . .
C343 C 0.6493(5) 0.7450(4) 1.0405(2) 0.0530(11) Uani 1 1 d . . .
H343 H 0.6625 0.7594 1.0867 0.064 Uiso 1 1 calc R . .
C344 C 0.7153(4) 0.6399(4) 1.01414(19) 0.0443(9) Uani 1 1 d . . .
H344 H 0.7739 0.5812 1.0422 0.053 Uiso 1 1 calc R . .
C351 C 0.8559(4) 0.4179(3) 0.95685(19) 0.0424(8) Uani 1 1 d . . .
N352 N 0.9316(4) 0.3464(3) 0.98823(19) 0.0598(10) Uani 1 1 d . . .
B11X B 0.2530(4) 0.0845(4) 0.7527(2) 0.0765(12) Uiso 0.416(3) 1 d PDU A 1
F12X F 0.1401(5) 0.1067(6) 0.7849(3) 0.0789(15) Uiso 0.416(3) 1 d PDU A 1
F13X F 0.2874(6) -0.0106(4) 0.7128(3) 0.0779(16) Uiso 0.416(3) 1 d PDU A 1
F14X F 0.2417(6) 0.1767(4) 0.7113(3) 0.0813(19) Uiso 0.416(3) 1 d PDU A 1
F15X F 0.3431(5) 0.0650(5) 0.8016(3) 0.0772(13) Uiso 0.416(3) 1 d PDU A 1
B11Y B 0.2670(3) 0.0945(3) 0.80050(18) 0.0740(11) Uiso 0.584(3) 1 d PDU A 2
F12Y F 0.1490(3) 0.0980(5) 0.7980(3) 0.0811(13) Uiso 0.584(3) 1 d PDU A 2
F13Y F 0.3365(4) 0.0382(4) 0.74408(19) 0.0815(12) Uiso 0.584(3) 1 d PDU A 2
F14Y F 0.2581(4) 0.2041(3) 0.8003(2) 0.0664(12) Uiso 0.584(3) 1 d PDU A 2
F15Y F 0.3251(4) 0.0376(4) 0.86000(19) 0.0806(13) Uiso 0.584(3) 1 d PDU A 2
B21 B 0.2451(4) 0.6665(4) 0.5326(2) 0.0357(5) Uani 1 1 d U . .
F22 F 0.19098(19) 0.61311(17) 0.57788(10) 0.0366(4) Uani 1 1 d U . .
F23 F 0.3502(2) 0.5845(2) 0.50199(12) 0.0550(6) Uani 1 1 d U . .
F24 F 0.2794(2) 0.7382(2) 0.57028(11) 0.0440(5) Uani 1 1 d U . .
F25 F 0.1595(2) 0.73094(19) 0.48350(11) 0.0417(5) Uani 1 1 d U . .

loop_
_atom_site_aniso_label
_atom_site_aniso_U_11
_atom_site_aniso_U_22
_atom_site_aniso_U_33
_atom_site_aniso_U_23
_atom_site_aniso_U_13
_atom_site_aniso_U_12
Co1 0.01542(18) 0.01448(18) 0.01669(17) 0.00359(12) -0.00313(12) -0.00697(13)
N111 0.0253(13) 0.0251(13) 0.0312(13) 0.0038(10) -0.0037(10) -0.0121(11)
C112 0.0264(15) 0.0263(15) 0.0314(15) 0.0055(12) -0.0044(12) -0.0131(13)
C113 0.0371(18) 0.0319(17) 0.0352(17) 0.0054(13) -0.0106(14) -0.0136(15)
C114 0.0355(18) 0.0300(17) 0.047(2) 0.0077(15) -0.0120(15) -0.0090(15)
C115 0.0332(17) 0.0271(16) 0.0455(19) 0.0001(14) -0.0051(14) -0.0113(14)
C116 0.0297(16) 0.0263(15) 0.0369(17) 0.0012(13) -0.0027(13) -0.0129(13)
N121 0.0342(14) 0.0257(13) 0.0287(13) 0.0017(10) 0.0011(11) -0.0112(11)
N122 0.0281(13) 0.0220(12) 0.0287(13) 0.0033(10) -0.0001(10) -0.0099(10)
C124 0.0387(18) 0.0334(17) 0.0298(16) 0.0063(13) -0.0059(13) -0.0156(15)
C125 0.044(2) 0.0338(17) 0.0275(16) 0.0006(13) -0.0016(14) -0.0158(15)
C126 0.0294(16) 0.0274(16) 0.0327(16) 0.0026(12) 0.0010(13) -0.0102(13)
C131 0.0284(15) 0.0235(14) 0.0270(14) -0.0022(11) 0.0024(12) -0.0091(12)
C132 0.0308(17) 0.0281(16) 0.0336(16) 0.0009(13) -0.0004(13) -0.0085(13)
C133 0.0301(17) 0.0356(18) 0.0430(19) -0.0066(14) 0.0023(14) -0.0162(14)
C134 0.0425(19) 0.0282(16) 0.0324(16) -0.0070(13) 0.0084(14) -0.0184(15)
C135 0.0407(18) 0.0255(15) 0.0267(15) -0.0033(12) 0.0024(13) -0.0137(14)
C136 0.0330(16) 0.0223(14) 0.0278(15) -0.0024(11) 0.0021(12) -0.0091(13)
C141 0.062(2) 0.0264(16) 0.0306(17) 0.0015(13) -0.0012(16) -0.0192(16)
C142 0.059(2) 0.0275(17) 0.0391(19) 0.0045(14) -0.0155(17) -0.0108(17)
C143 0.039(2) 0.0362(19) 0.047(2) -0.0012(16) -0.0129(16) -0.0087(16)
C144 0.0349(18) 0.0287(17) 0.0399(18) -0.0003(14) -0.0039(14) -0.0100(14)
C151 0.058(2) 0.043(2) 0.0351(18) -0.0113(15) 0.0106(16) -0.0316(19)
N152 0.083(3) 0.062(2) 0.0415(18) -0.0092(16) 0.0109(18) -0.055(2)
N211 0.0346(14) 0.0246(13) 0.0260(12) 0.0022(10) -0.0035(10) -0.0126(11)
C123 0.0291(16) 0.0279(15) 0.0276(15) 0.0050(12) -0.0036(12) -0.0135(13)
C212 0.0399(18) 0.0240(15) 0.0257(14) -0.0004(12) -0.0003(13) -0.0150(13)
C213 0.053(2) 0.0289(17) 0.0315(17) 0.0040(13) -0.0022(15) -0.0163(16)
C214 0.057(2) 0.0304(18) 0.0383(19) 0.0105(15) -0.0126(17) -0.0106(17)
C215 0.042(2) 0.0317(18) 0.046(2) 0.0044(15) -0.0128(16) -0.0074(16)
C216 0.0344(18) 0.0271(16) 0.0368(17) 0.0016(13) -0.0066(14) -0.0098(14)
N221 0.0329(15) 0.0356(15) 0.0398(15) 0.0025(12) -0.0011(12) -0.0202(13)
N222 0.0293(13) 0.0297(13) 0.0277(13) 0.0001(10) -0.0016(10) -0.0156(11)
C223 0.0403(18) 0.0263(15) 0.0275(15) 0.0016(12) 0.0020(13) -0.0177(14)
C224 0.048(2) 0.0356(19) 0.045(2) 0.0033(15) 0.0037(16) -0.0244(17)
C225 0.042(2) 0.044(2) 0.059(2) 0.0050(18) 0.0032(18) -0.0277(18)
C226 0.0285(16) 0.0338(17) 0.0371(17) -0.0017(13) -0.0017(13) -0.0155(14)
C231 0.0328(17) 0.0363(17) 0.0328(16) -0.0030(13) 0.0054(13) -0.0216(14)
C232 0.047(2) 0.0357(19) 0.047(2) -0.0055(16) 0.0050(17) -0.0192(17)
C233 0.071(3) 0.040(2) 0.049(2) -0.0182(18) 0.013(2) -0.029(2)
C234 0.068(3) 0.048(2) 0.0334(18) -0.0080(16) 0.0084(17) -0.039(2)
C235 0.050(2) 0.047(2) 0.0296(16) -0.0024(14) 0.0050(15) -0.0330(18)
C236 0.0346(17) 0.0361(17) 0.0303(16) -0.0011(13) 0.0034(13) -0.0233(15)
C241 0.059(2) 0.060(2) 0.0271(16) 0.0046(16) -0.0052(16) -0.038(2)
C242 0.048(2) 0.052(2) 0.0374(19) 0.0100(17) -0.0081(16) -0.0230(19)
C243 0.043(2) 0.041(2) 0.0392(19) -0.0015(15) -0.0005(15) -0.0157(17)
C244 0.0371(18) 0.0374(18) 0.0283(16) -0.0025(13) 0.0009(13) -0.0180(15)
C251 0.092(4) 0.061(3) 0.038(2) -0.0142(19) 0.010(2) -0.051(3)
N252 0.139(4) 0.084(3) 0.041(2) -0.019(2) 0.009(2) -0.071(3)
N311 0.0244(13) 0.0260(13) 0.0295(13) 0.0018(10) -0.0036(10) -0.0103(10)
C312 0.0259(15) 0.0240(15) 0.0333(16) 0.0039(12) -0.0098(12) -0.0080(12)
C313 0.0318(17) 0.0352(18) 0.0401(18) -0.0047(14) -0.0115(14) -0.0115(14)
C314 0.0355(19) 0.050(2) 0.0388(19) -0.0142(16) -0.0047(15) -0.0114(17)
C315 0.0317(18) 0.054(2) 0.0356(18) -0.0079(16) 0.0007(14) -0.0136(17)
C316 0.0257(15) 0.0368(18) 0.0324(16) -0.0021(13) -0.0005(12) -0.0122(14)
N321 0.0246(13) 0.0346(15) 0.0349(14) 0.0127(11) -0.0055(11) -0.0142(11)
N322 0.0237(12) 0.0272(13) 0.0322(13) 0.0068(10) -0.0034(10) -0.0119(11)
C323 0.0263(15) 0.0244(15) 0.0332(16) 0.0077(12) -0.0090(12) -0.0107(12)
C324 0.0396(19) 0.0363(18) 0.0394(18) 0.0137(14) -0.0163(15) -0.0232(15)
C325 0.0314(17) 0.046(2) 0.0441(19) 0.0190(16) -0.0121(14) -0.0236(16)
C326 0.0282(16) 0.0355(18) 0.0374(17) 0.0084(14) 0.0021(13) -0.0139(14)
C331 0.0277(16) 0.0318(17) 0.0344(16) 0.0072(13) -0.0010(13) -0.0143(13)
C332 0.0390(18) 0.0328(17) 0.0299(16) 0.0056(13) -0.0075(13) -0.0165(15)
C333 0.0422(19) 0.0294(17) 0.0339(17) 0.0038(13) -0.0057(14) -0.0127(15)
C334 0.0360(18) 0.0348(18) 0.0326(16) 0.0069(13) -0.0050(14) -0.0138(15)
C335 0.0372(18) 0.0393(19) 0.0314(16) 0.0042(14) 0.0018(13) -0.0202(15)
C336 0.0335(17) 0.0342(17) 0.0329(16) 0.0047(13) 0.0034(13) -0.0163(14)
C341 0.0397(19) 0.0374(19) 0.0405(19) 0.0023(15) 0.0097(15) -0.0136(16)
C342 0.063(3) 0.044(2) 0.046(2) -0.0078(18) 0.0174(19) -0.019(2)
C343 0.070(3) 0.055(3) 0.0327(19) -0.0051(17) 0.0056(18) -0.026(2)
C344 0.051(2) 0.049(2) 0.0321(18) 0.0010(16) -0.0020(16) -0.0213(19)
C351 0.049(2) 0.043(2) 0.0336(18) 0.0046(15) -0.0092(16) -0.0171(18)
N352 0.064(2) 0.053(2) 0.049(2) 0.0111(17) -0.0229(18) -0.0104(19)
B21 0.0359(12) 0.0427(13) 0.0318(12) 0.0047(9) -0.0032(9) -0.0201(9)
F22 0.0377(10) 0.0397(10) 0.0339(9) 0.0040(8) -0.0005(8) -0.0183(8)
F23 0.0499(12) 0.0528(13) 0.0475(12) 0.0069(10) 0.0138(9) -0.0086(10)
F24 0.0454(11) 0.0610(13) 0.0380(10) 0.0039(9) -0.0074(8) -0.0345(10)
F25 0.0441(11) 0.0468(11) 0.0402(10) 0.0108(8) -0.0146(8) -0.0251(9)

loop_
_atom_type_symbol
_atom_type_description
_atom_type_scat_dispersion_real
_atom_type_scat_dispersion_imag
_atom_type_scat_source
C C 0.0033 0.0016 'International Tables Vol C Tables 4.2.6.8 and 6.1.1.4'
H H 0.0000 0.0000 'International Tables Vol C Tables 4.2.6.8 and 6.1.1.4'
B B 0.0013 0.0007 'International Tables Vol C Tables 4.2.6.8 and 6.1.1.4'
N N 0.0061 0.0033 'International Tables Vol C Tables 4.2.6.8 and 6.1.1.4'
F F 0.0171 0.0103 'International Tables Vol C Tables 4.2.6.8 and 6.1.1.4'
Co Co 0.3494 0.9721 'International Tables Vol C Tables 4.2.6.8 and 6.1.1.4'

loop_
_geom_angle_atom_site_label_1
_geom_angle_atom_site_label_2
_geom_angle_atom_site_label_3
_geom_angle
N211 Co1 N111 175.05(10)
N211 Co1 N322 91.80(10)
N111 Co1 N322 93.08(10)
N211 Co1 N311 87.55(10)
N111 Co1 N311 94.42(10)
N322 Co1 N311 76.16(10)
N211 Co1 N122 101.95(10)
N111 Co1 N122 76.26(10)
N322 Co1 N122 101.43(10)
N311 Co1 N122 170.33(9)
N211 Co1 N222 77.09(10)
N111 Co1 N222 98.30(10)
N322 Co1 N222 163.85(10)
N311 Co1 N222 91.50(10)
N122 Co1 N222 92.41(10)
C116 N111 C112 118.4(3)
C116 N111 Co1 125.6(2)
C112 N111 Co1 116.0(2)
N111 C112 C113 122.2(3)
N111 C112 C123 115.5(3)
C113 C112 C123 122.3(3)
C112 C113 C114 118.3(3)
C112 C113 H113 120.8
C114 C113 H113 120.8
C115 C114 C113 119.6(3)
C115 C114 H114 120.2
C113 C114 H114 120.2
C114 C115 C116 118.6(3)
C114 C115 H115 120.7
C116 C115 H115 120.7
N111 C116 C115 122.9(3)
N111 C116 H116 118.6
C115 C116 H116 118.6
N122 N121 C125 111.3(3)
N122 N121 C126 121.0(3)
C125 N121 C126 127.6(3)
C123 N122 N121 105.1(2)
C123 N122 Co1 113.0(2)
N121 N122 Co1 140.7(2)
C125 C124 C123 104.7(3)
C125 C124 H124 127.7
C123 C124 H124 127.7
N121 C125 C124 107.8(3)
N121 C125 H125 126.1
C124 C125 H125 126.1
N121 C126 C131 112.8(3)
N121 C126 H12A 109.0
C131 C126 H12A 109.0
N121 C126 H12B 109.0
C131 C126 H12B 109.0
H12A C126 H12B 107.8
C132 C131 C136 120.1(3)
C132 C131 C126 121.5(3)
C136 C131 C126 118.3(3)
C131 C132 C133 121.4(3)
C131 C132 H132 119.3
C133 C132 H132 119.3
C134 C133 C132 119.8(3)
C134 C133 H133 120.1
C132 C133 H133 120.1
C133 C134 C135 121.2(3)
C133 C134 C151 120.2(3)
C135 C134 C151 118.5(3)
C141 C135 C136 119.2(3)
C141 C135 C134 122.4(3)
C136 C135 C134 118.3(3)
C144 C136 C135 118.4(3)
C144 C136 C131 122.6(3)
C135 C136 C131 119.0(3)
C142 C141 C135 121.1(3)
C142 C141 H141 119.5
C135 C141 H141 119.5
C141 C142 C143 120.1(3)
C141 C142 H142 120.0
C143 C142 H142 120.0
C144 C143 C142 120.9(4)
C144 C143 H143 119.6
C142 C143 H143 119.6
C143 C144 C136 120.3(4)
C143 C144 H144 119.9
C136 C144 H144 119.9
N152 C151 C134 178.2(4)
C216 N211 C212 118.2(3)
C216 N211 Co1 125.8(2)
C212 N211 Co1 114.5(2)
N122 C123 C124 111.0(3)
N122 C123 C112 118.2(3)
C124 C123 C112 130.7(3)
N211 C212 C213 122.1(3)
N211 C212 C223 116.0(3)
C213 C212 C223 121.9(3)
C214 C213 C212 118.7(4)
C214 C213 H213 120.7
C212 C213 H213 120.7
C213 C214 C215 119.5(3)
C213 C214 H214 120.3
C215 C214 H214 120.3
C216 C215 C214 118.6(4)
C216 C215 H215 120.7
C214 C215 H215 120.7
N211 C216 C215 123.0(4)
N211 C216 H216 118.5
C215 C216 H216 118.5
N222 N221 C225 110.8(3)
N222 N221 C226 121.7(3)
C225 N221 C226 127.2(3)
C223 N222 N221 105.5(3)
C223 N222 Co1 112.4(2)
N221 N222 Co1 141.9(2)
N222 C223 C224 110.7(3)
N222 C223 C212 118.6(3)
C224 C223 C212 130.7(3)
C225 C224 C223 105.0(3)
C225 C224 H224 127.5
C223 C224 H224 127.5
N221 C225 C224 108.0(3)
N221 C225 H225 126.0
C224 C225 H225 126.0
N221 C226 C231 115.2(3)
N221 C226 H22A 108.5
C231 C226 H22A 108.5
N221 C226 H22B 108.5
C231 C226 H22B 108.5
H22A C226 H22B 107.5
C232 C231 C236 119.5(3)
C232 C231 C226 122.3(3)
C236 C231 C226 118.2(3)
C231 C232 C233 121.1(4)
C231 C232 H232 119.5
C233 C232 H232 119.5
C234 C233 C232 120.2(4)
C234 C233 H233 119.9
C232 C233 H233 119.9
C233 C234 C235 121.0(3)
C233 C234 C251 120.3(4)
C235 C234 C251 118.7(4)
C236 C235 C241 119.5(3)
C236 C235 C234 118.5(4)
C241 C235 C234 122.0(3)
C244 C236 C235 117.7(3)
C244 C236 C231 122.6(3)
C235 C236 C231 119.6(3)
C242 C241 C235 121.1(3)
C242 C241 H241 119.4
C235 C241 H241 119.4
C241 C242 C243 119.9(4)
C241 C242 H242 120.0
C243 C242 H242 120.0
C244 C243 C242 120.6(4)
C244 C243 H243 119.7
C242 C243 H243 119.7
C243 C244 C236 121.1(3)
C243 C244 H244 119.4
C236 C244 H244 119.4
N252 C251 C234 178.3(6)
C316 N311 C312 118.2(3)
C316 N311 Co1 126.3(2)
C312 N311 Co1 115.5(2)
N311 C312 C313 122.3(3)
N311 C312 C323 115.4(3)
C313 C312 C323 122.4(3)
C314 C313 C312 118.5(3)
C314 C313 H313 120.7
C312 C313 H313 120.7
C313 C314 C315 119.9(3)
C313 C314 H314 120.1
C315 C314 H314 120.1
C314 C315 C316 118.3(3)
C314 C315 H315 120.8
C316 C315 H315 120.8
N311 C316 C315 122.7(3)
N311 C316 H316 118.6
C315 C316 H316 118.6
C325 N321 N322 111.2(3)
C325 N321 C326 127.1(3)
N322 N321 C326 120.3(3)
C323 N322 N321 105.2(3)
C323 N322 Co1 114.1(2)
N321 N322 Co1 140.1(2)
N322 C323 C324 111.1(3)
N322 C323 C312 118.7(3)
C324 C323 C312 130.2(3)
C325 C324 C323 104.7(3)
C325 C324 H324 127.6
C323 C324 H324 127.6
N321 C325 C324 107.8(3)
N321 C325 H325 126.1
C324 C325 H325 126.1
N321 C326 C331 111.4(3)
N321 C326 H32A 109.4
C331 C326 H32A 109.4
N321 C326 H32B 109.4
C331 C326 H32B 109.4
H32A C326 H32B 108.0
C332 C331 C336 120.1(3)
C332 C331 C326 120.9(3)
C336 C331 C326 118.9(3)
C331 C332 C333 121.3(3)
C331 C332 H332 119.3
C333 C332 H332 119.3
C334 C333 C332 119.6(3)
C334 C333 H333 120.2
C332 C333 H333 120.2
C333 C334 C335 121.8(3)
C333 C334 C351 118.9(3)
C335 C334 C351 119.2(3)
C344 C335 C336 119.5(3)
C344 C335 C334 122.6(3)
C336 C335 C334 118.0(3)
C341 C336 C335 117.9(3)
C341 C336 C331 123.0(3)
C335 C336 C331 119.1(3)
C342 C341 C336 120.5(4)
C342 C341 H341 119.7
C336 C341 H341 119.7
C341 C342 C343 121.2(4)
C341 C342 H342 119.4
C343 C342 H342 119.4
C344 C343 C342 120.0(4)
C344 C343 H343 120.0
C342 C343 H343 120.0
C343 C344 C335 120.9(4)
C343 C344 H344 119.6
C335 C344 H344 119.6
N352 C351 C334 178.3(5)
F12X B11X F14X 109.48(16)
F12X B11X F13X 109.49(16)
F14X B11X F13X 109.43(15)
F12X B11X F15X 109.55(16)
F14X B11X F15X 109.54(16)
F13X B11X F15X 109.33(15)
F12Y B11Y F14Y 109.48(15)
F12Y B11Y F13Y 109.81(15)
F14Y B11Y F13Y 109.51(15)
F12Y B11Y F15Y 109.48(15)
F14Y B11Y F15Y 109.36(15)
F13Y B11Y F15Y 109.19(15)
F25 B21 F23 110.8(3)
F25 B21 F24 108.8(3)
F23 B21 F24 109.3(3)
F25 B21 F22 110.0(3)
F23 B21 F22 109.2(3)
F24 B21 F22 108.7(3)

loop_
_geom_bond_atom_site_label_1
_geom_bond_atom_site_label_2
_geom_bond_distance
Co1 N211 2.148(3)
Co1 N111 2.153(3)
Co1 N322 2.177(3)
Co1 N311 2.180(3)
Co1 N122 2.190(3)
Co1 N222 2.192(3)
N111 C116 1.339(4)
N111 C112 1.346(4)
C112 C113 1.388(4)
C112 C123 1.465(4)
C113 C114 1.392(5)
C113 H113 0.9500
C114 C115 1.373(5)
C114 H114 0.9500
C115 C116 1.382(5)
C115 H115 0.9500
C116 H116 0.9500
N121 N122 1.347(4)
N121 C125 1.351(4)
N121 C126 1.455(4)
N122 C123 1.344(4)
C124 C125 1.368(5)
C124 C123 1.398(5)
C124 H124 0.9500
C125 H125 0.9500
C126 C131 1.514(4)
C126 H12A 0.9900
C126 H12B 0.9900
C131 C132 1.368(5)
C131 C136 1.427(4)
C132 C133 1.402(5)
C132 H132 0.9500
C133 C134 1.368(5)
C133 H133 0.9500
C134 C135 1.430(5)
C134 C151 1.437(5)
C135 C141 1.411(5)
C135 C136 1.423(5)
C136 C144 1.420(5)
C141 C142 1.358(6)
C141 H141 0.9500
C142 C143 1.401(6)
C142 H142 0.9500
C143 C144 1.373(5)
C143 H143 0.9500
C144 H144 0.9500
C151 N152 1.147(5)
N211 C216 1.343(4)
N211 C212 1.353(4)
C212 C213 1.388(5)
C212 C223 1.465(5)
C213 C214 1.377(6)
C213 H213 0.9500
C214 C215 1.391(6)
C214 H214 0.9500
C215 C216 1.372(5)
C215 H215 0.9500
C216 H216 0.9500
N221 N222 1.349(4)
N221 C225 1.353(5)
N221 C226 1.451(4)
N222 C223 1.343(4)
C223 C224 1.397(5)
C224 C225 1.363(6)
C224 H224 0.9500
C225 H225 0.9500
C226 C231 1.515(5)
C226 H22A 0.9900
C226 H22B 0.9900
C231 C232 1.366(5)
C231 C236 1.433(5)
C232 C233 1.417(6)
C232 H232 0.9500
C233 C234 1.360(6)
C233 H233 0.9500
C234 C235 1.425(5)
C234 C251 1.440(6)
C235 C236 1.417(5)
C235 C241 1.420(6)
C236 C244 1.414(5)
C241 C242 1.352(6)
C241 H241 0.9500
C242 C243 1.403(5)
C242 H242 0.9500
C243 C244 1.372(5)
C243 H243 0.9500
C244 H244 0.9500
C251 N252 1.159(6)
N311 C316 1.338(4)
N311 C312 1.350(4)
C312 C313 1.386(5)
C312 C323 1.465(5)
C313 C314 1.377(5)
C313 H313 0.9500
C314 C315 1.378(5)
C314 H314 0.9500
C315 C316 1.386(5)
C315 H315 0.9500
C316 H316 0.9500
N321 C325 1.347(5)
N321 N322 1.351(4)
N321 C326 1.458(4)
N322 C323 1.339(4)
C323 C324 1.396(4)
C324 C325 1.368(5)
C324 H324 0.9500
C325 H325 0.9500
C326 C331 1.510(4)
C326 H32A 0.9900
C326 H32B 0.9900
C331 C332 1.372(5)
C331 C336 1.430(5)
C332 C333 1.403(5)
C332 H332 0.9500
C333 C334 1.367(5)
C333 H333 0.9500
C334 C335 1.428(5)
C334 C351 1.436(5)
C335 C344 1.411(5)
C335 C336 1.425(5)
C336 C341 1.416(5)
C341 C342 1.374(6)
C341 H341 0.9500
C342 C343 1.388(6)
C342 H342 0.9500
C343 C344 1.362(6)
C343 H343 0.9500
C344 H344 0.9500
C351 N352 1.149(5)
B11X F12X 1.379(2)
B11X F14X 1.381(2)
B11X F13X 1.381(2)
B11X F15X 1.381(2)
B11Y F12Y 1.379(2)
B11Y F14Y 1.380(2)
B11Y F13Y 1.381(2)
B11Y F15Y 1.381(2)
B21 F25 1.383(4)
B21 F23 1.384(5)
B21 F24 1.393(5)
B21 F22 1.404(4)

loop_
_geom_torsion_atom_site_label_1
_geom_torsion_atom_site_label_2
_geom_torsion_atom_site_label_3
_geom_torsion_atom_site_label_4
_geom_torsion
N211 Co1 N111 C116 -116.9(11)
N322 Co1 N111 C116 72.7(3)
N311 Co1 N111 C116 -3.6(3)
N122 Co1 N111 C116 173.7(3)
N222 Co1 N111 C116 -95.8(3)
N211 Co1 N111 C112 63.5(12)
N322 Co1 N111 C112 -106.8(2)
N311 Co1 N111 C112 176.8(2)
N122 Co1 N111 C112 -5.8(2)
N222 Co1 N111 C112 84.6(2)
C116 N111 C112 C113 1.5(5)
Co1 N111 C112 C113 -178.9(3)
C116 N111 C112 C123 -177.5(3)
Co1 N111 C112 C123 2.1(3)
N111 C112 C113 C114 -1.4(5)
C123 C112 C113 C114 177.5(3)
C112 C113 C114 C115 0.2(5)
C113 C114 C115 C116 0.7(5)
C112 N111 C116 C115 -0.5(5)
Co1 N111 C116 C115 180.0(2)
C114 C115 C116 N111 -0.6(5)
C125 N121 N122 C123 0.4(4)
C126 N121 N122 C123 176.7(3)
C125 N121 N122 Co1 -165.7(3)
C126 N121 N122 Co1 10.7(5)
N211 Co1 N122 C123 -166.4(2)
N111 Co1 N122 C123 8.8(2)
N322 Co1 N122 C123 99.2(2)
N311 Co1 N122 C123 24.7(7)
N222 Co1 N122 C123 -89.1(2)
N211 Co1 N122 N121 -1.1(3)
N111 Co1 N122 N121 174.2(3)
N322 Co1 N122 N121 -95.4(3)
N311 Co1 N122 N121 -170.0(5)
N222 Co1 N122 N121 76.2(3)
N122 N121 C125 C124 -0.3(4)
C126 N121 C125 C124 -176.4(3)
C123 C124 C125 N121 0.2(4)
N122 N121 C126 C131 -86.4(4)
C125 N121 C126 C131 89.3(4)
N121 C126 C131 C132 -17.4(4)
N121 C126 C131 C136 164.8(3)
C136 C131 C132 C133 -1.9(5)
C126 C131 C132 C133 -179.6(3)
C131 C132 C133 C134 -0.2(5)
C132 C133 C134 C135 1.4(5)
C132 C133 C134 C151 -179.8(3)
C133 C134 C135 C141 179.7(3)
C151 C134 C135 C141 0.8(5)
C133 C134 C135 C136 -0.4(5)
C151 C134 C135 C136 -179.3(3)
C141 C135 C136 C144 -1.4(4)
C134 C135 C136 C144 178.8(3)
C141 C135 C136 C131 178.3(3)
C134 C135 C136 C131 -1.6(4)
C132 C131 C136 C144 -177.7(3)
C126 C131 C136 C144 0.1(4)
C132 C131 C136 C135 2.7(4)
C126 C131 C136 C135 -179.5(3)
C136 C135 C141 C142 1.4(5)
C134 C135 C141 C142 -178.7(3)
C135 C141 C142 C143 0.0(5)
C141 C142 C143 C144 -1.6(6)
C142 C143 C144 C136 1.6(6)
C135 C136 C144 C143 -0.1(5)
C131 C136 C144 C143 -179.7(3)
C133 C134 C151 N152 -125(15)
C135 C134 C151 N152 54(15)
N111 Co1 N211 C216 -162.3(11)
N322 Co1 N211 C216 8.0(3)
N311 Co1 N211 C216 84.1(3)
N122 Co1 N211 C216 -94.0(3)
N222 Co1 N211 C216 176.2(3)
N111 Co1 N211 C212 32.0(13)
N322 Co1 N211 C212 -157.7(2)
N311 Co1 N211 C212 -81.6(2)
N122 Co1 N211 C212 100.3(2)
N222 Co1 N211 C212 10.5(2)
N121 N122 C123 C124 -0.2(4)
Co1 N122 C123 C124 170.2(2)
N121 N122 C123 C112 178.7(3)
Co1 N122 C123 C112 -10.9(4)
C125 C124 C123 N122 0.0(4)
C125 C124 C123 C112 -178.7(3)
N111 C112 C123 N122 6.1(4)
C113 C112 C123 N122 -172.8(3)
N111 C112 C123 C124 -175.2(3)
C113 C112 C123 C124 5.8(6)
C216 N211 C212 C213 -1.3(5)
Co1 N211 C212 C213 165.6(3)
C216 N211 C212 C223 -179.5(3)
Co1 N211 C212 C223 -12.6(3)
N211 C212 C213 C214 0.1(5)
C223 C212 C213 C214 178.2(3)
C212 C213 C214 C215 1.2(5)
C213 C214 C215 C216 -1.3(6)
C212 N211 C216 C215 1.2(5)
Co1 N211 C216 C215 -164.0(3)
C214 C215 C216 N211 0.0(6)
C225 N221 N222 C223 0.5(4)
C226 N221 N222 C223 -174.0(3)
C225 N221 N222 Co1 174.9(3)
C226 N221 N222 Co1 0.4(5)
N211 Co1 N222 C223 -6.7(2)
N111 Co1 N222 C223 175.1(2)
N322 Co1 N222 C223 40.7(5)
N311 Co1 N222 C223 80.4(2)
N122 Co1 N222 C223 -108.5(2)
N211 Co1 N222 N221 179.0(4)
N111 Co1 N222 N221 0.9(4)
N322 Co1 N222 N221 -133.5(4)
N311 Co1 N222 N221 -93.8(3)
N122 Co1 N222 N221 77.3(3)
N221 N222 C223 C224 -0.6(4)
Co1 N222 C223 C224 -176.9(2)
N221 N222 C223 C212 178.8(3)
Co1 N222 C223 C212 2.5(4)
N211 C212 C223 N222 6.8(4)
C213 C212 C223 N222 -171.4(3)
N211 C212 C223 C224 -174.0(3)
C213 C212 C223 C224 7.9(6)
N222 C223 C224 C225 0.6(4)
C212 C223 C224 C225 -178.7(3)
N222 N221 C225 C224 -0.1(4)
C226 N221 C225 C224 174.0(3)
C223 C224 C225 N221 -0.3(4)
N222 N221 C226 C231 -104.6(3)
C225 N221 C226 C231 81.9(4)
N221 C226 C231 C232 1.6(5)
N221 C226 C231 C236 -177.0(3)
C236 C231 C232 C233 -1.7(5)
C226 C231 C232 C233 179.7(3)
C231 C232 C233 C234 0.5(6)
C232 C233 C234 C235 1.9(6)
C232 C233 C234 C251 -178.6(4)
C233 C234 C235 C236 -3.0(6)
C251 C234 C235 C236 177.5(3)
C233 C234 C235 C241 176.8(4)
C251 C234 C235 C241 -2.6(6)
C241 C235 C236 C244 0.4(5)
C234 C235 C236 C244 -179.7(3)
C241 C235 C236 C231 -178.1(3)
C234 C235 C236 C231 1.8(5)
C232 C231 C236 C244 -177.9(3)
C226 C231 C236 C244 0.7(5)
C232 C231 C236 C235 0.6(5)
C226 C231 C236 C235 179.2(3)
C236 C235 C241 C242 0.5(6)
C234 C235 C241 C242 -179.4(4)
C235 C241 C242 C243 -0.6(6)
C241 C242 C243 C244 -0.1(6)
C242 C243 C244 C236 1.0(6)
C235 C236 C244 C243 -1.1(5)
C231 C236 C244 C243 177.3(3)
C233 C234 C251 N252 -169(17)
C235 C234 C251 N252 11(18)
N211 Co1 N311 C316 87.4(3)
N111 Co1 N311 C316 -88.0(3)
N322 Co1 N311 C316 179.9(3)
N122 Co1 N311 C316 -103.5(6)
N222 Co1 N311 C316 10.4(3)
N211 Co1 N311 C312 -93.0(2)
N111 Co1 N311 C312 91.5(2)
N322 Co1 N311 C312 -0.6(2)
N122 Co1 N311 C312 76.1(6)
N222 Co1 N311 C312 -170.0(2)
C316 N311 C312 C313 2.2(5)
Co1 N311 C312 C313 -177.4(2)
C316 N311 C312 C323 -177.7(3)
Co1 N311 C312 C323 2.6(3)
N311 C312 C313 C314 -1.6(5)
C323 C312 C313 C314 178.4(3)
C312 C313 C314 C315 -0.4(6)
C313 C314 C315 C316 1.5(6)
C312 N311 C316 C315 -1.0(5)
Co1 N311 C316 C315 178.6(3)
C314 C315 C316 N311 -0.9(6)
C325 N321 N322 C323 1.0(3)
C326 N321 N322 C323 168.5(3)
C325 N321 N322 Co1 171.3(3)
C326 N321 N322 Co1 -21.1(5)
N211 Co1 N322 C323 85.2(2)
N111 Co1 N322 C323 -95.6(2)
N311 Co1 N322 C323 -1.8(2)
N122 Co1 N322 C323 -172.2(2)
N222 Co1 N322 C323 39.3(5)
N211 Co1 N322 N321 -84.5(3)
N111 Co1 N322 N321 94.6(3)
N311 Co1 N322 N321 -171.6(3)
N122 Co1 N322 N321 18.0(3)
N222 Co1 N322 N321 -130.5(4)
N321 N322 C323 C324 -0.6(3)
Co1 N322 C323 C324 -173.9(2)
N321 N322 C323 C312 177.1(3)
Co1 N322 C323 C312 3.9(3)
N311 C312 C323 N322 -4.4(4)
C313 C312 C323 N322 175.6(3)
N311 C312 C323 C324 172.8(3)
C313 C312 C323 C324 -7.2(5)
N322 C323 C324 C325 0.0(4)
C312 C323 C324 C325 -177.4(3)
N322 N321 C325 C324 -1.0(4)
C326 N321 C325 C324 -167.5(3)
C323 C324 C325 N321 0.6(4)
C325 N321 C326 C331 91.6(4)
N322 N321 C326 C331 -73.8(4)
N321 C326 C331 C332 -11.9(4)
N321 C326 C331 C336 166.4(3)
C336 C331 C332 C333 -1.5(5)
C326 C331 C332 C333 176.7(3)
C331 C332 C333 C334 -1.1(5)
C332 C333 C334 C335 1.7(6)
C332 C333 C334 C351 -175.2(3)
C333 C334 C335 C344 -179.4(4)
C351 C334 C335 C344 -2.5(5)
C333 C334 C335 C336 0.2(5)
C351 C334 C335 C336 177.1(3)
C344 C335 C336 C341 -2.1(5)
C334 C335 C336 C341 178.3(3)
C344 C335 C336 C331 176.9(3)
C334 C335 C336 C331 -2.7(5)
C332 C331 C336 C341 -177.7(3)
C326 C331 C336 C341 4.0(5)
C332 C331 C336 C335 3.4(5)
C326 C331 C336 C335 -174.9(3)
C335 C336 C341 C342 1.4(5)
C331 C336 C341 C342 -177.5(4)
C336 C341 C342 C343 0.3(6)
C341 C342 C343 C344 -1.3(7)
C342 C343 C344 C335 0.5(7)
C336 C335 C344 C343 1.2(6)
C334 C335 C344 C343 -179.3(4)
C333 C334 C351 N352 69(15)
C335 C334 C351 N352 -108(15)
